data_7044100
loop_
_publ_author_name
'Wu, Dongqing'
'Shao, Dong'
'Wei, Xiaoqin'
'Shen, Fu-Xing'
'Shi, Le'
'Zhang, Yiquan'
'Wang, Xin-Yi'

_publ_section_title
;
 Single-Ion Magnetism in Seven-Coordinate YbIII Complexes with Distorted
 D5h Coordination Geometry
;
_journal_name_full 'Dalton Trans.'
_journal_paper_doi 10.1039/C7DT02461D
_journal_year 2017
_chemical_formula_sum 'C52 H55 Cl2 N12 O14 Yb'
_chemical_formula_weight 1316.02
_space_group_crystal_system triclinic
_space_group_IT_number 2
_space_group_name_Hall '-P 1'
_space_group_name_H-M_alt 'P -1'
_symmetry_space_group_name_Hall '-P 1'
_symmetry_space_group_name_H-M 'P -1'
_atom_sites_solution_hydrogens geom
_audit_creation_method SHELXL-2014/7
_audit_update_record
;
2017-07-05 deposited with the CCDC.
2017-09-04 downloaded from the CCDC.
;
_cell_angle_alpha 105.277(2)
_cell_angle_beta 102.900(2)
_cell_angle_gamma 115.093(2)
_cell_formula_units_Z 2
_cell_length_a 13.650(2)
_cell_length_b 15.010(2)
_cell_length_c 16.825(2)
_cell_measurement_reflns_used 13029
_cell_measurement_temperature 123(2)
_cell_measurement_theta_max 27.88
_cell_measurement_theta_min 1.64
_cell_volume 2781.4(6)
_computing_structure_refinement 'SHELXL-2014/7 (Sheldrick, 2014)'
_diffrn_ambient_temperature 123(2)
_diffrn_measured_fraction_theta_full 0.980
_diffrn_measured_fraction_theta_max 0.982
_diffrn_measurement_device_type 'Bruker APEX-II CCD'
_diffrn_measurement_method '\f and \w scans'
_diffrn_radiation_type MoK\a
_diffrn_radiation_wavelength 0.71073
_diffrn_reflns_av_R_equivalents 0.0311
_diffrn_reflns_av_unetI/netI 0.0512
_diffrn_reflns_Laue_measured_fraction_full 0.980
_diffrn_reflns_Laue_measured_fraction_max 0.982
_diffrn_reflns_limit_h_max 17
_diffrn_reflns_limit_h_min -17
_diffrn_reflns_limit_k_max 19
_diffrn_reflns_limit_k_min -18
_diffrn_reflns_limit_l_max 22
_diffrn_reflns_limit_l_min -22
_diffrn_reflns_number 25968
_diffrn_reflns_point_group_measured_fraction_full 0.980
_diffrn_reflns_point_group_measured_fraction_max 0.982
_diffrn_reflns_theta_full 25.242
_diffrn_reflns_theta_max 27.877
_diffrn_reflns_theta_min 1.639
_diffrn_source 'fine-focus sealed tube'
_exptl_absorpt_coefficient_mu 1.854
_exptl_absorpt_correction_T_max 0.618
_exptl_absorpt_correction_T_min 0.542
_exptl_absorpt_correction_type multi-scan
_exptl_absorpt_process_details 'SADABS: Bruker, 2000'
_exptl_crystal_colour brown
_exptl_crystal_density_diffrn 1.571
_exptl_crystal_density_method 'not measured'
_exptl_crystal_description block
_exptl_crystal_F_000 1334
_exptl_crystal_size_max 0.350
_exptl_crystal_size_mid 0.280
_exptl_crystal_size_min 0.260
_exptl_transmission_factor_max 0.6443
_exptl_transmission_factor_min 0.5631
_refine_diff_density_max 1.774
_refine_diff_density_min -0.932
_refine_diff_density_rms 0.173
_refine_ls_extinction_method none
_refine_ls_goodness_of_fit_ref 1.112
_refine_ls_hydrogen_treatment constr
_refine_ls_matrix_type full
_refine_ls_number_parameters 741
_refine_ls_number_reflns 13029
_refine_ls_number_restraints 0
_refine_ls_restrained_S_all 1.112
_refine_ls_R_factor_all 0.0571
_refine_ls_R_factor_gt 0.0474
_refine_ls_shift/su_max 0.001
_refine_ls_shift/su_mean 0.000
_refine_ls_structure_factor_coef Fsqd
_refine_ls_weighting_details 'w=1/[\s^2^(Fo^2^)+(0.0860P)^2^+4.4782P] where P=(Fo^2^+2Fc^2^)/3'
_refine_ls_weighting_scheme calc
_refine_ls_wR_factor_gt 0.1468
_refine_ls_wR_factor_ref 0.1607
_reflns_Friedel_coverage 0.000
_reflns_number_gt 11204
_reflns_number_total 13029
_reflns_threshold_expression 'I > 2\s(I)'
_cod_data_source_file c7dt02461d2.cif
_cod_data_source_block Yb2
_cod_depositor_comments
;
The following automatic conversions were performed:

'_exptl_absorpt_correction_type' value 'multi-Scan' changed to
'multi-scan' according to
/home/data/users/saulius/crontab/automatic-downloads/rss-feeds/RSC/lib/dictionaries/cif_core.dic
dictionary named 'cif_core.dic' version 2.4.2 from 2011-04-26.

Automatic conversion script
Id: cif_fix_values 4973 2017-02-22 13:04:09Z antanas 
;
_cod_original_cell_volume 2781.4(7)
_cod_database_code 7044100
_shelx_shelxl_version_number 2014/7
_shelx_space_group_comment
;
The symmetry employed for this shelxl refinement is uniquely defined
by the following loop, which should always be used as a source of
symmetry information in preference to the above space-group names.
They are only intended as comments.
;
_shelx_estimated_absorpt_t_min 0.563
_shelx_estimated_absorpt_t_max 0.644

loop_
_space_group_symop_operation_xyz
'x, y, z'
'-x, -y, -z'

loop_
_atom_site_label
_atom_site_type_symbol
_atom_site_fract_x
_atom_site_fract_y
_atom_site_fract_z
_atom_site_U_iso_or_equiv
_atom_site_adp_type
_atom_site_occupancy
_atom_site_site_symmetry_order
_atom_site_calc_flag
_atom_site_refinement_flags_posn
_atom_site_refinement_flags_adp
Yb1 Yb 0.81444(2) 0.66889(2) 0.56527(2) 0.03526(9) Uani 1 1 d . .
N1 N 0.4091(4) 0.3663(3) 0.2660(3) 0.0353(9) Uani 1 1 d . .
N2 N 0.5445(4) 0.5429(3) 0.4173(3) 0.0376(9) Uani 1 1 d . .
H2N H 0.4700 0.5197 0.3901 0.045 Uiso 1 1 calc R U
N3 N 0.6178(4) 0.6377(3) 0.4965(3) 0.0357(9) Uani 1 1 d . .
N4 N 0.1993(5) 0.3315(4) 0.1756(3) 0.0533(13) Uani 1 1 d . .
H4N H 0.2488 0.3854 0.2275 0.064 Uiso 1 1 calc R U
N5 N 0.1041(4) 0.3295(5) 0.1277(3) 0.0489(12) Uani 1 1 d . .
N6 N 1.0392(7) 0.5895(6) 0.4388(7) 0.090(3) Uani 1 1 d . .
N7 N 1.1061(5) 0.8514(5) 0.8315(4) 0.0637(16) Uani 1 1 d . .
N8 N 0.8095(4) 1.0177(4) 0.5470(3) 0.0400(10) Uani 1 1 d . .
N9 N 1.0169(4) 1.0560(4) 0.6495(3) 0.0477(11) Uani 1 1 d . .
H9N H 0.9678 0.9975 0.6003 0.057 Uiso 1 1 calc R U
N10 N 1.1194(4) 1.0683(4) 0.7014(4) 0.0489(12) Uani 1 1 d . .
N11 N 0.6729(4) 0.8336(4) 0.3977(3) 0.0467(11) Uani 1 1 d . .
H11N H 0.7468 0.8580 0.4285 0.056 Uiso 1 1 calc R U
N12 N 0.6067(4) 0.7367(4) 0.3241(3) 0.0467(11) Uani 1 1 d . .
O1 O 0.7004(3) 0.5236(3) 0.4245(3) 0.0437(9) Uani 1 1 d . .
O2 O 0.9787(4) 0.7450(4) 0.6899(3) 0.0539(11) Uani 1 1 d . .
O3 O 0.9402(4) 0.6195(4) 0.5239(3) 0.0586(12) Uani 1 1 d . .
O4 O 0.7938(4) 0.7843(3) 0.6531(3) 0.0475(9) Uani 1 1 d . .
O5 O 0.8935(5) 0.9681(4) 0.7900(3) 0.0699(14) Uani 1 1 d . .
O6 O 0.1473(4) 0.1678(4) 0.0787(3) 0.0684(14) Uani 1 1 d . .
O7 O -0.0796(5) 0.2420(4) -0.0159(3) 0.0693(14) Uani 1 1 d . .
H7 H -0.0164 0.2502 0.0150 0.104 Uiso 1 1 calc R U
O8 O -0.2400(5) 0.2555(5) -0.1159(4) 0.0861(18) Uani 1 1 d . .
O9 O 1.0601(5) 1.2189(4) 0.7414(4) 0.0736(15) Uani 1 1 d . .
O10 O 1.3017(5) 1.1603(4) 0.8484(3) 0.0680(14) Uani 1 1 d . .
H10 H 1.2391 1.1508 0.8151 0.102 Uiso 1 1 calc R U
O11 O 1.4838(5) 1.1646(5) 0.9418(4) 0.0878(19) Uani 1 1 d . .
O12 O 0.5218(4) 0.8618(5) 0.3826(4) 0.0698(14) Uani 1 1 d . .
O13 O 0.4105(4) 0.5782(4) 0.1974(4) 0.0655(13) Uani 1 1 d . .
H13 H 0.4539 0.6353 0.2438 0.098 Uiso 1 1 calc R U
O14 O 0.3029(4) 0.4103(4) 0.0470(3) 0.0683(14) Uani 1 1 d . .
Cl1 Cl 0.89127(14) 0.80090(13) 0.48966(11) 0.0527(3) Uani 1 1 d . .
Cl2 Cl 0.72337(12) 0.51030(12) 0.61457(10) 0.0455(3) Uani 1 1 d . .
C1 C 0.4813(7) 0.2248(6) 0.2032(5) 0.0600(17) Uani 1 1 d . .
H1 H 0.5054 0.1753 0.1825 0.072 Uiso 1 1 calc R U
C2 C 0.5595(6) 0.3218(5) 0.2771(4) 0.0532(15) Uani 1 1 d . .
H2 H 0.6382 0.3416 0.3067 0.064 Uiso 1 1 calc R U
C3 C 0.5164(5) 0.3878(4) 0.3053(3) 0.0376(11) Uani 1 1 d . .
C4 C 0.3375(5) 0.2734(4) 0.1935(3) 0.0412(12) Uani 1 1 d . .
C5 C 0.3712(6) 0.2011(5) 0.1610(4) 0.0536(15) Uani 1 1 d . .
H5 H 0.3179 0.1359 0.1098 0.064 Uiso 1 1 calc R U
C6 C 0.5956(5) 0.4911(4) 0.3867(3) 0.0367(11) Uani 1 1 d . .
C7 C 0.5704(5) 0.6942(4) 0.5159(4) 0.0393(11) Uani 1 1 d . .
H7A H 0.4937 0.6689 0.4763 0.047 Uiso 1 1 calc R U
C8 C 0.6261(5) 0.7930(4) 0.5936(4) 0.0412(12) Uani 1 1 d . .
C9 C 0.5656(6) 0.8504(5) 0.6024(5) 0.0532(15) Uani 1 1 d . .
H9 H 0.4900 0.8217 0.5590 0.064 Uiso 1 1 calc R U
C10 C 0.6160(8) 0.9460(6) 0.6726(6) 0.069(2) Uani 1 1 d . .
H10A H 0.5761 0.9846 0.6778 0.083 Uiso 1 1 calc R U
C11 C 0.7279(7) 0.9889(5) 0.7385(5) 0.0588(18) Uani 1 1 d . .
H11 H 0.7624 1.0556 0.7879 0.071 Uiso 1 1 calc R U
C12 C 0.7858(6) 0.9344(5) 0.7308(4) 0.0476(14) Uani 1 1 d . .
C13 C 0.7368(5) 0.8342(4) 0.6573(4) 0.0385(11) Uani 1 1 d . .
C14 C 0.9469(11) 1.0646(7) 0.8685(5) 0.100(4) Uani 1 1 d . .
H14A H 0.9678 1.1263 0.8521 0.150 Uiso 1 1 calc R U
H14B H 1.0178 1.0739 0.9090 0.150 Uiso 1 1 calc R U
H14C H 0.8920 1.0598 0.8983 0.150 Uiso 1 1 calc R U
C15 C 1.0129(5) 0.8197(6) 0.7629(4) 0.0555(16) Uani 1 1 d . .
H15 H 0.9696 0.8550 0.7689 0.067 Uiso 1 1 calc R U
C16 C 1.1688(7) 0.7962(8) 0.8241(6) 0.080(3) Uani 1 1 d . .
H16A H 1.1393 0.7388 0.8452 0.121 Uiso 1 1 calc R U
H16B H 1.2523 0.8470 0.8605 0.121 Uiso 1 1 calc R U
H16C H 1.1580 0.7649 0.7616 0.121 Uiso 1 1 calc R U
C17 C 1.1446(9) 0.9406(8) 0.9157(5) 0.093(3) Uani 1 1 d . .
H17A H 1.2065 1.0071 0.9183 0.140 Uiso 1 1 calc R U
H17B H 1.1747 0.9251 0.9658 0.140 Uiso 1 1 calc R U
H17C H 1.0782 0.9490 0.9195 0.140 Uiso 1 1 calc R U
C18 C 0.9451(9) 0.5880(8) 0.4513(7) 0.082(2) Uani 1 1 d . .
H18 H 0.8774 0.5603 0.3999 0.098 Uiso 1 1 calc R U
C19 C 1.0332(12) 0.5413(11) 0.3535(8) 0.113(4) Uani 1 1 d . .
H19A H 0.9587 0.5208 0.3092 0.169 Uiso 1 1 calc R U
H19B H 1.0384 0.4769 0.3480 0.169 Uiso 1 1 calc R U
H19C H 1.0982 0.5921 0.3434 0.169 Uiso 1 1 calc R U
C20 C 1.1567(11) 0.6407(8) 0.5149(7) 0.099(3) Uani 1 1 d . .
H20A H 1.2150 0.7036 0.5101 0.148 Uiso 1 1 calc R U
H20B H 1.1821 0.5883 0.5114 0.148 Uiso 1 1 calc R U
H20C H 1.1486 0.6634 0.5720 0.148 Uiso 1 1 calc R U
C21 C 0.2182(6) 0.2514(5) 0.1440(4) 0.0486(14) Uani 1 1 d . .
C22 C 0.0953(6) 0.4121(5) 0.1526(4) 0.0533(15) Uani 1 1 d . .
H22 H 0.1524 0.4720 0.2067 0.064 Uiso 1 1 calc R U
C23 C -0.0004(6) 0.4163(6) 0.0998(4) 0.0519(14) Uani 1 1 d . .
C24 C -0.0122(8) 0.5072(7) 0.1279(6) 0.072(2) Uani 1 1 d . .
H24 H 0.0430 0.5660 0.1832 0.086 Uiso 1 1 calc R U
C25 C -0.1004(9) 0.5125(8) 0.0778(7) 0.082(3) Uani 1 1 d . .
H25 H -0.1086 0.5731 0.0995 0.098 Uiso 1 1 calc R U
C26 C -0.1785(8) 0.4306(8) -0.0046(6) 0.071(2) Uani 1 1 d . .
H26 H -0.2383 0.4363 -0.0403 0.085 Uiso 1 1 calc R U
C27 C -0.1702(7) 0.3404(7) -0.0355(5) 0.0629(18) Uani 1 1 d . .
C28 C -0.0825(6) 0.3324(6) 0.0178(4) 0.0521(14) Uani 1 1 d . .
C29 C -0.3216(8) 0.2648(10) -0.1772(7) 0.100(3) Uani 1 1 d . .
H29A H -0.3531 0.3030 -0.1448 0.150 Uiso 1 1 calc R U
H29B H -0.3858 0.1928 -0.2202 0.150 Uiso 1 1 calc R U
H29C H -0.2823 0.3049 -0.2090 0.150 Uiso 1 1 calc R U
C30 C 0.7315(7) 1.1607(6) 0.5973(5) 0.0626(18) Uani 1 1 d . .
H30 H 0.7053 1.2094 0.6146 0.075 Uiso 1 1 calc R U
C31 C 0.8430(6) 1.1840(5) 0.6474(5) 0.0577(16) Uani 1 1 d . .
H31 H 0.8941 1.2489 0.6994 0.069 Uiso 1 1 calc R U
C32 C 0.8765(5) 1.1101(5) 0.6193(4) 0.0449(12) Uani 1 1 d . .
C33 C 0.6612(6) 1.0659(5) 0.5226(5) 0.0543(15) Uani 1 1 d . .
H33 H 0.5859 1.0483 0.4864 0.065 Uiso 1 1 calc R U
C34 C 0.7027(5) 0.9958(5) 0.5007(4) 0.0437(12) Uani 1 1 d . .
C35 C 0.9934(5) 1.1344(5) 0.6753(4) 0.0482(13) Uani 1 1 d . .
C36 C 1.1463(5) 0.9992(5) 0.6698(4) 0.0498(14) Uani 1 1 d . .
H36 H 1.0977 0.9430 0.6120 0.060 Uiso 1 1 calc R U
C37 C 1.2530(5) 1.0066(5) 0.7232(4) 0.0440(12) Uani 1 1 d . .
C38 C 1.2812(6) 0.9309(6) 0.6848(5) 0.0558(15) Uani 1 1 d . .
H38 H 1.2328 0.8778 0.6256 0.067 Uiso 1 1 calc R U
C39 C 1.3768(7) 0.9328(7) 0.7311(6) 0.070(2) Uani 1 1 d . .
H39 H 1.3955 0.8811 0.7045 0.085 Uiso 1 1 calc R U
C40 C 1.4482(6) 1.0098(7) 0.8178(6) 0.0658(19) Uani 1 1 d . .
H40 H 1.5162 1.0113 0.8498 0.079 Uiso 1 1 calc R U
C41 C 1.4207(6) 1.0842(6) 0.8576(5) 0.0595(17) Uani 1 1 d . .
C42 C 1.3216(6) 1.0835(6) 0.8075(5) 0.0529(15) Uani 1 1 d . .
C43 C 1.5733(8) 1.1598(10) 0.9969(6) 0.096(3) Uani 1 1 d . .
H43A H 1.5418 1.0881 0.9978 0.144 Uiso 1 1 calc R U
H43B H 1.6049 1.2142 1.0576 0.144 Uiso 1 1 calc R U
H43C H 1.6359 1.1737 0.9740 0.144 Uiso 1 1 calc R U
C44 C 0.6217(5) 0.8898(5) 0.4210(4) 0.0481(13) Uani 1 1 d . .
C45 C 0.6599(6) 0.6930(5) 0.2933(4) 0.0472(13) Uani 1 1 d . .
H45 H 0.7424 0.7265 0.3223 0.057 Uiso 1 1 calc R U
C46 C 0.5964(5) 0.5926(5) 0.2144(4) 0.0452(12) Uani 1 1 d . .
C47 C 0.6592(7) 0.5470(6) 0.1817(5) 0.0605(17) Uani 1 1 d . .
H47 H 0.7412 0.5798 0.2126 0.073 Uiso 1 1 calc R U
C48 C 0.5991(8) 0.4541(7) 0.1044(6) 0.073(2) Uani 1 1 d . .
H48 H 0.6403 0.4224 0.0828 0.087 Uiso 1 1 calc R U
C49 C 0.4828(7) 0.4074(6) 0.0588(5) 0.0598(17) Uani 1 1 d . .
H49 H 0.4440 0.3438 0.0056 0.072 Uiso 1 1 calc R U
C50 C 0.4203(6) 0.4498(5) 0.0879(4) 0.0503(14) Uani 1 1 d . .
C51 C 0.4766(5) 0.5417(5) 0.1679(4) 0.0452(12) Uani 1 1 d . .
C52 C 0.2408(8) 0.3189(6) -0.0351(5) 0.074(2) Uani 1 1 d . .
H52A H 0.2810 0.3323 -0.0759 0.112 Uiso 1 1 calc R U
H52B H 0.1612 0.3045 -0.0615 0.112 Uiso 1 1 calc R U
H52C H 0.2372 0.2565 -0.0248 0.112 Uiso 1 1 calc R U

loop_
_atom_site_aniso_label
_atom_site_aniso_U_11
_atom_site_aniso_U_22
_atom_site_aniso_U_33
_atom_site_aniso_U_23
_atom_site_aniso_U_13
_atom_site_aniso_U_12
Yb1 0.02912(12) 0.03577(14) 0.03240(13) 0.00419(9) 0.00800(9) 0.01720(10)
N1 0.037(2) 0.031(2) 0.0277(19) 0.0089(16) 0.0077(17) 0.0128(18)
N2 0.032(2) 0.029(2) 0.037(2) 0.0026(17) 0.0061(18) 0.0131(18)
N3 0.033(2) 0.032(2) 0.032(2) 0.0032(17) 0.0090(17) 0.0161(18)
N4 0.047(3) 0.050(3) 0.035(2) 0.003(2) -0.001(2) 0.019(2)
N5 0.038(2) 0.054(3) 0.046(3) 0.019(2) 0.010(2) 0.020(2)
N6 0.097(6) 0.082(5) 0.159(8) 0.071(6) 0.094(6) 0.066(5)
N7 0.041(3) 0.075(4) 0.038(3) 0.015(3) 0.003(2) 0.009(3)
N8 0.036(2) 0.039(2) 0.038(2) 0.0140(19) 0.0101(19) 0.016(2)
N9 0.038(2) 0.047(3) 0.046(3) 0.014(2) 0.006(2) 0.020(2)
N10 0.037(2) 0.052(3) 0.050(3) 0.019(2) 0.010(2) 0.021(2)
N11 0.040(2) 0.039(3) 0.044(3) 0.009(2) 0.008(2) 0.015(2)
N12 0.042(2) 0.042(3) 0.037(2) 0.010(2) 0.007(2) 0.014(2)
O1 0.0353(19) 0.049(2) 0.0370(19) 0.0029(17) 0.0096(16) 0.0238(18)
O2 0.034(2) 0.065(3) 0.040(2) 0.008(2) 0.0022(17) 0.020(2)
O3 0.060(3) 0.076(3) 0.061(3) 0.025(2) 0.034(2) 0.049(3)
O4 0.046(2) 0.045(2) 0.040(2) 0.0020(17) 0.0099(17) 0.0259(19)
O5 0.084(4) 0.049(3) 0.044(2) -0.006(2) 0.011(2) 0.029(3)
O6 0.058(3) 0.049(3) 0.047(3) -0.002(2) -0.011(2) 0.013(2)
O7 0.067(3) 0.064(3) 0.053(3) 0.003(2) -0.007(2) 0.040(3)
O8 0.076(4) 0.091(4) 0.069(4) 0.023(3) -0.004(3) 0.046(3)
O9 0.057(3) 0.055(3) 0.066(3) -0.006(2) 0.000(2) 0.022(2)
O10 0.062(3) 0.069(3) 0.056(3) 0.002(2) 0.002(2) 0.042(3)
O11 0.077(4) 0.083(4) 0.072(4) 0.009(3) -0.010(3) 0.047(3)
O12 0.047(3) 0.077(3) 0.062(3) 0.006(3) -0.001(2) 0.035(3)
O13 0.050(3) 0.058(3) 0.064(3) -0.002(2) 0.013(2) 0.027(2)
O14 0.057(3) 0.056(3) 0.054(3) -0.004(2) 0.011(2) 0.019(2)
Cl1 0.0487(8) 0.0502(8) 0.0490(8) 0.0203(7) 0.0127(6) 0.0200(7)
Cl2 0.0397(7) 0.0433(7) 0.0485(7) 0.0138(6) 0.0163(6) 0.0204(6)
C1 0.071(4) 0.046(4) 0.059(4) 0.009(3) 0.015(3) 0.039(3)
C2 0.059(4) 0.055(4) 0.046(3) 0.011(3) 0.016(3) 0.038(3)
C3 0.044(3) 0.030(2) 0.029(2) 0.0063(19) 0.010(2) 0.016(2)
C4 0.048(3) 0.031(3) 0.029(2) 0.010(2) 0.007(2) 0.012(2)
C5 0.066(4) 0.034(3) 0.038(3) 0.001(2) 0.004(3) 0.023(3)
C6 0.037(3) 0.034(3) 0.028(2) 0.005(2) 0.008(2) 0.016(2)
C7 0.032(2) 0.035(3) 0.045(3) 0.012(2) 0.013(2) 0.016(2)
C8 0.049(3) 0.032(3) 0.051(3) 0.016(2) 0.028(3) 0.024(2)
C9 0.055(4) 0.051(4) 0.072(4) 0.025(3) 0.036(3) 0.036(3)
C10 0.092(6) 0.042(4) 0.102(6) 0.029(4) 0.065(5) 0.044(4)
C11 0.085(5) 0.038(3) 0.060(4) 0.015(3) 0.044(4) 0.032(3)
C12 0.061(4) 0.036(3) 0.041(3) 0.009(2) 0.028(3) 0.021(3)
C13 0.042(3) 0.029(2) 0.039(3) 0.007(2) 0.021(2) 0.016(2)
C14 0.144(9) 0.049(5) 0.049(4) -0.011(3) 0.009(5) 0.033(5)
C15 0.039(3) 0.060(4) 0.044(3) 0.011(3) 0.013(3) 0.013(3)
C16 0.055(4) 0.117(8) 0.087(6) 0.063(6) 0.033(4) 0.043(5)
C17 0.090(6) 0.089(6) 0.035(4) 0.002(4) 0.000(4) 0.017(5)
C18 0.077(6) 0.080(6) 0.099(7) 0.032(5) 0.039(5) 0.049(5)
C19 0.127(10) 0.150(12) 0.110(9) 0.061(8) 0.059(8) 0.100(10)
C20 0.158(11) 0.060(5) 0.076(6) 0.018(4) 0.043(7) 0.062(7)
C21 0.050(3) 0.039(3) 0.039(3) 0.012(2) 0.009(3) 0.015(3)
C22 0.046(3) 0.045(3) 0.048(3) 0.009(3) 0.014(3) 0.014(3)
C23 0.054(3) 0.054(4) 0.047(3) 0.017(3) 0.019(3) 0.028(3)
C24 0.093(6) 0.059(5) 0.072(5) 0.024(4) 0.042(5) 0.044(5)
C25 0.100(7) 0.082(6) 0.113(8) 0.050(6) 0.068(6) 0.067(6)
C26 0.072(5) 0.087(6) 0.088(6) 0.051(5) 0.044(5) 0.054(5)
C27 0.055(4) 0.078(5) 0.069(5) 0.039(4) 0.027(4) 0.039(4)
C28 0.058(4) 0.057(4) 0.048(3) 0.023(3) 0.021(3) 0.034(3)
C29 0.071(6) 0.124(9) 0.103(7) 0.066(7) 0.009(5) 0.048(6)
C30 0.063(4) 0.048(4) 0.081(5) 0.022(3) 0.022(4) 0.037(3)
C31 0.058(4) 0.042(3) 0.060(4) 0.008(3) 0.013(3) 0.027(3)
C32 0.043(3) 0.038(3) 0.048(3) 0.015(2) 0.014(2) 0.019(2)
C33 0.041(3) 0.050(4) 0.068(4) 0.023(3) 0.016(3) 0.024(3)
C34 0.040(3) 0.041(3) 0.045(3) 0.017(2) 0.013(2) 0.019(2)
C35 0.042(3) 0.043(3) 0.046(3) 0.012(3) 0.010(3) 0.018(3)
C36 0.044(3) 0.051(4) 0.044(3) 0.014(3) 0.013(3) 0.021(3)
C37 0.041(3) 0.042(3) 0.048(3) 0.018(2) 0.017(2) 0.020(2)
C38 0.054(4) 0.059(4) 0.061(4) 0.025(3) 0.028(3) 0.031(3)
C39 0.065(4) 0.065(5) 0.100(6) 0.031(4) 0.040(5) 0.046(4)
C40 0.047(4) 0.072(5) 0.083(5) 0.033(4) 0.019(4) 0.036(4)
C41 0.047(3) 0.059(4) 0.059(4) 0.019(3) 0.007(3) 0.024(3)
C42 0.043(3) 0.053(4) 0.060(4) 0.021(3) 0.018(3) 0.025(3)
C43 0.073(6) 0.133(9) 0.073(6) 0.040(6) 0.001(5) 0.059(6)
C44 0.041(3) 0.048(3) 0.041(3) 0.013(3) 0.009(2) 0.018(3)
C45 0.048(3) 0.043(3) 0.042(3) 0.016(2) 0.012(3) 0.019(3)
C46 0.049(3) 0.046(3) 0.043(3) 0.019(3) 0.019(3) 0.024(3)
C47 0.061(4) 0.061(4) 0.060(4) 0.021(3) 0.021(3) 0.034(4)
C48 0.091(6) 0.070(5) 0.077(5) 0.024(4) 0.047(5) 0.054(5)
C49 0.072(5) 0.044(3) 0.062(4) 0.017(3) 0.033(4) 0.027(3)
C50 0.059(4) 0.037(3) 0.049(3) 0.014(3) 0.026(3) 0.020(3)
C51 0.050(3) 0.039(3) 0.044(3) 0.015(2) 0.017(3) 0.022(3)
C52 0.084(5) 0.056(4) 0.045(4) 0.003(3) 0.010(4) 0.021(4)

loop_
_atom_type_symbol
_atom_type_description
_atom_type_scat_dispersion_real
_atom_type_scat_dispersion_imag
_atom_type_scat_source
C C 0.0033 0.0016 'International Tables Vol C Tables 4.2.6.8 and 6.1.1.4'
H H 0.0000 0.0000 'International Tables Vol C Tables 4.2.6.8 and 6.1.1.4'
N N 0.0061 0.0033 'International Tables Vol C Tables 4.2.6.8 and 6.1.1.4'
O O 0.0106 0.0060 'International Tables Vol C Tables 4.2.6.8 and 6.1.1.4'
Cl Cl 0.1484 0.1585 'International Tables Vol C Tables 4.2.6.8 and 6.1.1.4'
Yb Yb -0.3850 5.5486 'International Tables Vol C Tables 4.2.6.8 and 6.1.1.4'

loop_
_geom_angle_atom_site_label_1
_geom_angle_atom_site_label_2
_geom_angle_atom_site_label_3
_geom_angle
O4 Yb1 O2 79.00(16)
O4 Yb1 O3 147.85(18)
O2 Yb1 O3 72.53(17)
O4 Yb1 O1 137.04(14)
O2 Yb1 O1 143.06(15)
O3 Yb1 O1 74.03(16)
O4 Yb1 N3 71.28(14)
O2 Yb1 N3 148.93(15)
O3 Yb1 N3 138.51(16)
O1 Yb1 N3 65.76(13)
O4 Yb1 Cl1 88.88(13)
O2 Yb1 Cl1 99.78(13)
O3 Yb1 Cl1 81.68(14)
O1 Yb1 Cl1 90.43(11)
N3 Yb1 Cl1 88.67(11)
O4 Yb1 Cl2 99.39(13)
O2 Yb1 Cl2 86.84(13)
O3 Yb1 Cl2 93.71(14)
O1 Yb1 Cl2 80.08(11)
N3 Yb1 Cl2 89.22(11)
Cl1 Yb1 Cl2 170.31(5)
O4 Yb1 C6 117.72(15)
O2 Yb1 C6 159.57(16)
O3 Yb1 C6 93.47(16)
O1 Yb1 C6 19.45(13)
N3 Yb1 C6 46.55(13)
Cl1 Yb1 C6 92.57(11)
Cl2 Yb1 C6 79.14(11)
C3 N1 C4 116.8(5)
C6 N2 N3 115.6(4)
C6 N2 H2N 122.2
N3 N2 H2N 122.2
C7 N3 N2 113.5(4)
C7 N3 Yb1 132.2(4)
N2 N3 Yb1 114.2(3)
C21 N4 N5 119.8(5)
C21 N4 H4N 120.1
N5 N4 H4N 120.1
C22 N5 N4 119.0(5)
C18 N6 C19 120.7(11)
C18 N6 C20 123.2(9)
C19 N6 C20 116.1(8)
C15 N7 C16 119.1(7)
C15 N7 C17 121.0(8)
C16 N7 C17 119.9(7)
C32 N8 C34 116.9(5)
C35 N9 N10 118.8(5)
C35 N9 H9N 120.6
N10 N9 H9N 120.6
C36 N10 N9 117.2(5)
C44 N11 N12 118.4(5)
C44 N11 H11N 120.8
N12 N11 H11N 120.8
C45 N12 N11 117.9(5)
C6 O1 Yb1 121.2(3)
C15 O2 Yb1 128.9(4)
C18 O3 Yb1 130.9(6)
C13 O4 Yb1 144.1(4)
C12 O5 C14 117.8(7)
C28 O7 H7 109.5
C27 O8 C29 117.2(8)
C42 O10 H10 109.5
C41 O11 C43 116.2(7)
C51 O13 H13 109.5
C50 O14 C52 117.2(6)
C5 C1 C2 120.0(6)
C5 C1 H1 120.0
C2 C1 H1 120.0
C3 C2 C1 116.5(6)
C3 C2 H2 121.7
C1 C2 H2 121.7
N1 C3 C2 124.8(5)
N1 C3 C6 116.6(5)
C2 C3 C6 118.6(5)
N1 C4 C5 122.9(6)
N1 C4 C21 117.5(5)
C5 C4 C21 119.5(5)
C1 C5 C4 119.0(6)
C1 C5 H5 120.5
C4 C5 H5 120.5
O1 C6 N2 122.4(5)
O1 C6 C3 122.1(5)
N2 C6 C3 115.5(5)
N2 C6 Yb1 83.3(3)
C3 C6 Yb1 159.8(4)
N3 C7 C8 124.2(5)
N3 C7 H7A 117.9
C8 C7 H7A 117.9
C13 C8 C9 120.6(5)
C13 C8 C7 121.9(5)
C9 C8 C7 117.5(6)
C10 C9 C8 119.9(7)
C10 C9 H9 120.1
C8 C9 H9 120.1
C9 C10 C11 120.5(7)
C9 C10 H10A 119.7
C11 C10 H10A 119.7
C12 C11 C10 119.9(6)
C12 C11 H11 120.0
C10 C11 H11 120.0
C11 C12 O5 124.8(6)
C11 C12 C13 121.5(6)
O5 C12 C13 113.7(5)
O4 C13 C8 122.8(5)
O4 C13 C12 119.6(5)
C8 C13 C12 117.6(5)
O5 C14 H14A 109.5
O5 C14 H14B 109.5
H14A C14 H14B 109.5
O5 C14 H14C 109.5
H14A C14 H14C 109.5
H14B C14 H14C 109.5
O2 C15 N7 122.6(7)
O2 C15 H15 118.7
N7 C15 H15 118.7
N7 C16 H16A 109.5
N7 C16 H16B 109.5
H16A C16 H16B 109.5
N7 C16 H16C 109.5
H16A C16 H16C 109.5
H16B C16 H16C 109.5
N7 C17 H17A 109.5
N7 C17 H17B 109.5
H17A C17 H17B 109.5
N7 C17 H17C 109.5
H17A C17 H17C 109.5
H17B C17 H17C 109.5
O3 C18 N6 124.6(10)
O3 C18 H18 117.7
N6 C18 H18 117.7
N6 C19 H19A 109.5
N6 C19 H19B 109.5
H19A C19 H19B 109.5
N6 C19 H19C 109.5
H19A C19 H19C 109.5
H19B C19 H19C 109.5
N6 C20 H20A 109.5
N6 C20 H20B 109.5
H20A C20 H20B 109.5
N6 C20 H20C 109.5
H20A C20 H20C 109.5
H20B C20 H20C 109.5
O6 C21 N4 124.1(6)
O6 C21 C4 121.4(6)
N4 C21 C4 114.5(5)
N5 C22 C23 120.8(6)
N5 C22 H22 119.6
C23 C22 H22 119.6
C28 C23 C24 117.4(7)
C28 C23 C22 121.3(6)
C24 C23 C22 121.2(7)
C25 C24 C23 121.4(8)
C25 C24 H24 119.3
C23 C24 H24 119.3
C24 C25 C26 120.4(8)
C24 C25 H25 119.8
C26 C25 H25 119.8
C25 C26 C27 120.3(8)
C25 C26 H26 119.8
C27 C26 H26 119.8
O8 C27 C26 126.0(7)
O8 C27 C28 114.6(7)
C26 C27 C28 119.4(8)
O7 C28 C23 122.6(6)
O7 C28 C27 116.5(6)
C23 C28 C27 120.9(7)
O8 C29 H29A 109.5
O8 C29 H29B 109.5
H29A C29 H29B 109.5
O8 C29 H29C 109.5
H29A C29 H29C 109.5
H29B C29 H29C 109.5
C33 C30 C31 118.4(6)
C33 C30 H30 120.8
C31 C30 H30 120.8
C32 C31 C30 118.3(6)
C32 C31 H31 120.8
C30 C31 H31 120.8
N8 C32 C31 124.1(6)
N8 C32 C35 118.4(5)
C31 C32 C35 117.5(6)
C30 C33 C34 118.8(6)
C30 C33 H33 120.6
C34 C33 H33 120.6
N8 C34 C33 123.4(6)
N8 C34 C44 118.8(5)
C33 C34 C44 117.7(5)
O9 C35 N9 123.4(6)
O9 C35 C32 121.6(6)
N9 C35 C32 114.9(5)
N10 C36 C37 119.6(6)
N10 C36 H36 120.2
C37 C36 H36 120.2
C42 C37 C38 120.7(6)
C42 C37 C36 121.5(6)
C38 C37 C36 117.7(6)
C39 C38 C37 120.3(7)
C39 C38 H38 119.9
C37 C38 H38 119.9
C38 C39 C40 120.4(7)
C38 C39 H39 119.8
C40 C39 H39 119.8
C41 C40 C39 120.2(7)
C41 C40 H40 119.9
C39 C40 H40 119.9
O11 C41 C40 126.1(7)
O11 C41 C42 114.8(7)
C40 C41 C42 119.0(7)
O10 C42 C37 124.3(6)
O10 C42 C41 116.4(6)
C37 C42 C41 119.3(6)
O11 C43 H43A 109.5
O11 C43 H43B 109.5
H43A C43 H43B 109.5
O11 C43 H43C 109.5
H43A C43 H43C 109.5
H43B C43 H43C 109.5
O12 C44 N11 124.7(6)
O12 C44 C34 121.4(6)
N11 C44 C34 113.9(5)
N12 C45 C46 120.9(6)
N12 C45 H45 119.5
C46 C45 H45 119.5
C51 C46 C47 118.8(6)
C51 C46 C45 122.0(6)
C47 C46 C45 119.1(6)
C48 C47 C46 118.8(7)
C48 C47 H47 120.6
C46 C47 H47 120.6
C49 C48 C47 121.3(7)
C49 C48 H48 119.3
C47 C48 H48 119.3
C48 C49 C50 121.2(7)
C48 C49 H49 119.4
C50 C49 H49 119.4
C49 C50 O14 126.4(6)
C49 C50 C51 119.6(7)
O14 C50 C51 114.0(6)
O13 C51 C46 121.9(5)
O13 C51 C50 118.0(6)
C46 C51 C50 120.1(6)
O14 C52 H52A 109.5
O14 C52 H52B 109.5
H52A C52 H52B 109.5
O14 C52 H52C 109.5
H52A C52 H52C 109.5
H52B C52 H52C 109.5

loop_
_geom_bond_atom_site_label_1
_geom_bond_atom_site_label_2
_geom_bond_distance
Yb1 O4 2.125(4)
Yb1 O2 2.280(4)
Yb1 O3 2.306(4)
Yb1 O1 2.354(4)
Yb1 N3 2.454(4)
Yb1 Cl1 2.6088(16)
Yb1 Cl2 2.6250(15)
Yb1 C6 3.175(5)
N1 C3 1.319(7)
N1 C4 1.343(7)
N2 C6 1.328(7)
N2 N3 1.413(6)
N2 H2N 0.8800
N3 C7 1.288(7)
N4 C21 1.334(8)
N4 N5 1.352(7)
N4 H4N 0.8800
N5 C22 1.265(9)
N6 C18 1.339(10)
N6 C19 1.392(14)
N6 C20 1.524(14)
N7 C15 1.312(8)
N7 C16 1.425(11)
N7 C17 1.465(10)
N8 C32 1.332(7)
N8 C34 1.338(7)
N9 C35 1.338(8)
N9 N10 1.380(7)
N9 H9N 0.8800
N10 C36 1.270(8)
N11 C44 1.341(8)
N11 N12 1.379(7)
N11 H11N 0.8800
N12 C45 1.273(8)
O1 C6 1.236(6)
O2 C15 1.248(8)
O3 C18 1.216(11)
O4 C13 1.288(7)
O5 C12 1.363(9)
O5 C14 1.429(8)
O6 C21 1.220(7)
O7 C28 1.347(8)
O7 H7 0.8400
O8 C27 1.359(10)
O8 C29 1.421(9)
O9 C35 1.225(8)
O10 C42 1.346(8)
O10 H10 0.8400
O11 C41 1.370(9)
O11 C43 1.400(9)
O12 C44 1.197(8)
O13 C51 1.354(8)
O13 H13 0.8400
O14 C50 1.372(9)
O14 C52 1.415(8)
C1 C5 1.351(10)
C1 C2 1.392(9)
C1 H1 0.9500
C2 C3 1.388(8)
C2 H2 0.9500
C3 C6 1.499(7)
C4 C5 1.382(9)
C4 C21 1.500(9)
C5 H5 0.9500
C7 C8 1.438(8)
C7 H7A 0.9500
C8 C13 1.396(8)
C8 C9 1.428(8)
C9 C10 1.354(10)
C9 H9 0.9500
C10 C11 1.417(12)
C10 H10A 0.9500
C11 C12 1.360(9)
C11 H11 0.9500
C12 C13 1.427(7)
C14 H14A 0.9800
C14 H14B 0.9800
C14 H14C 0.9800
C15 H15 0.9500
C16 H16A 0.9800
C16 H16B 0.9800
C16 H16C 0.9800
C17 H17A 0.9800
C17 H17B 0.9800
C17 H17C 0.9800
C18 H18 0.9500
C19 H19A 0.9800
C19 H19B 0.9800
C19 H19C 0.9800
C20 H20A 0.9800
C20 H20B 0.9800
C20 H20C 0.9800
C22 C23 1.443(9)
C22 H22 0.9500
C23 C28 1.394(9)
C23 C24 1.411(10)
C24 C25 1.352(13)
C24 H24 0.9500
C25 C26 1.378(13)
C25 H25 0.9500
C26 C27 1.379(11)
C26 H26 0.9500
C27 C28 1.396(9)
C29 H29A 0.9800
C29 H29B 0.9800
C29 H29C 0.9800
C30 C33 1.374(10)
C30 C31 1.403(10)
C30 H30 0.9500
C31 C32 1.384(9)
C31 H31 0.9500
C32 C35 1.491(8)
C33 C34 1.400(9)
C33 H33 0.9500
C34 C44 1.507(8)
C36 C37 1.473(8)
C36 H36 0.9500
C37 C42 1.358(9)
C37 C38 1.398(9)
C38 C39 1.347(10)
C38 H38 0.9500
C39 C40 1.391(12)
C39 H39 0.9500
C40 C41 1.382(11)
C40 H40 0.9500
C41 C42 1.419(9)
C43 H43A 0.9800
C43 H43B 0.9800
C43 H43C 0.9800
C45 C46 1.452(8)
C45 H45 0.9500
C46 C51 1.387(9)
C46 C47 1.420(9)
C47 C48 1.381(11)
C47 H47 0.9500
C48 C49 1.353(12)
C48 H48 0.9500
C49 C50 1.361(10)
C49 H49 0.9500
C50 C51 1.403(8)
C52 H52A 0.9800
C52 H52B 0.9800
C52 H52C 0.9800
